data_2226682
loop_
_publ_author_name
'Liu, Shi-Yong'
'Wang, Xiaoling'

_publ_section_title
;
 (<i>E</i>)-<i>N</i>'-(5-Bromo-2-hydroxybenzylidene)-3-methoxybenzohydrazide
;
_journal_coeditor_code SJ5025
_journal_issue 7
_journal_name_full 'Acta Crystallographica Section E'
_journal_page_first o1805
_journal_paper_doi 10.1107/S1600536810024001
_journal_volume 66
_journal_year 2010
_chemical_formula_iupac 'C15 H13 Br N2 O3'
_chemical_formula_moiety 'C15 H13 Br N2 O3'
_chemical_formula_sum 'C15 H13 Br N2 O3'
_chemical_formula_weight 349.18
_chemical_name_systematic
;
(<i>E</i>)-<i>N</i>'-(5-Bromo-2-hydroxybenzylidene)-3-methoxybenzohydrazide
;
_space_group_IT_number 14
_symmetry_cell_setting monoclinic
_symmetry_space_group_name_Hall '-P 2yn'
_symmetry_space_group_name_H-M 'P 1 21/n 1'
_atom_sites_solution_hydrogens geom
_atom_sites_solution_primary direct
_atom_sites_solution_secondary difmap
_audit_creation_method SHELXL-97
_cell_angle_alpha 90.00
_cell_angle_beta 104.437(15)
_cell_angle_gamma 90.00
_cell_formula_units_Z 4
_cell_length_a 6.865(2)
_cell_length_b 30.726(3)
_cell_length_c 7.257(2)
_cell_measurement_reflns_used 2100
_cell_measurement_temperature 298(2)
_cell_measurement_theta_max 25.0
_cell_measurement_theta_min 2.6
_cell_volume 1482.4(6)
_computing_cell_refinement 'SAINT (Bruker, 2007)'
_computing_data_collection 'SMART (Bruker, 2007)'
_computing_data_reduction 'SAINT (Bruker, 2007)'
_computing_molecular_graphics 'SHELXTL (Sheldrick, 2008)'
_computing_publication_material 'SHELXTL (Sheldrick, 2008)'
_computing_structure_refinement 'SHELXTL (Sheldrick, 2008)'
_computing_structure_solution 'SHELXTL (Sheldrick, 2008)'
_diffrn_ambient_temperature 298(2)
_diffrn_measured_fraction_theta_full 0.969
_diffrn_measured_fraction_theta_max 0.969
_diffrn_measurement_device_type 'Bruker SMART CCD area-detector'
_diffrn_measurement_method '\w scans'
_diffrn_radiation_monochromator graphite
_diffrn_radiation_source 'fine-focus sealed tube'
_diffrn_radiation_type MoK\a
_diffrn_radiation_wavelength 0.71073
_diffrn_reflns_av_R_equivalents 0.0327
_diffrn_reflns_av_sigmaI/netI 0.0425
_diffrn_reflns_limit_h_max 8
_diffrn_reflns_limit_h_min -5
_diffrn_reflns_limit_k_max 38
_diffrn_reflns_limit_k_min -37
_diffrn_reflns_limit_l_max 9
_diffrn_reflns_limit_l_min -9
_diffrn_reflns_number 8593
_diffrn_reflns_theta_full 26.83
_diffrn_reflns_theta_max 26.83
_diffrn_reflns_theta_min 1.33
_diffrn_standards_number 0
_exptl_absorpt_coefficient_mu 2.784
_exptl_absorpt_correction_T_max 0.5668
_exptl_absorpt_correction_T_min 0.5202
_exptl_absorpt_correction_type multi-scan
_exptl_absorpt_process_details '(SADABS; Bruker, 2001)'
_exptl_crystal_colour colourless
_exptl_crystal_density_diffrn 1.565
_exptl_crystal_density_method 'not measured'
_exptl_crystal_description Block
_exptl_crystal_F_000 704
_exptl_crystal_size_max 0.27
_exptl_crystal_size_mid 0.25
_exptl_crystal_size_min 0.23
_refine_diff_density_max 0.245
_refine_diff_density_min -0.452
_refine_ls_extinction_method none
_refine_ls_goodness_of_fit_ref 1.008
_refine_ls_hydrogen_treatment mixed
_refine_ls_matrix_type full
_refine_ls_number_parameters 195
_refine_ls_number_reflns 3079
_refine_ls_number_restraints 1
_refine_ls_restrained_S_all 1.008
_refine_ls_R_factor_all 0.0775
_refine_ls_R_factor_gt 0.0351
_refine_ls_shift/su_max 0.001
_refine_ls_shift/su_mean 0.000
_refine_ls_structure_factor_coef Fsqd
_refine_ls_weighting_details 'calc w=1/[\s^2^(Fo^2^)+(0.0443P)^2^] where P=(Fo^2^+2Fc^2^)/3'
_refine_ls_weighting_scheme calc
_refine_ls_wR_factor_gt 0.0801
_refine_ls_wR_factor_ref 0.0927
_reflns_number_gt 1832
_reflns_number_total 3079
_reflns_threshold_expression I>2\s(I)
_cod_data_source_file sj5025.cif
_cod_data_source_block I
_cod_original_cell_volume 1482.2(7)
_cod_original_sg_symbol_H-M 'P 21/n'
_cod_database_code 2226682
_cod_database_fobs_code 2226682

loop_
_symmetry_equiv_pos_as_xyz
'x, y, z'
'-x+1/2, y+1/2, -z+1/2'
'-x, -y, -z'
'x-1/2, -y-1/2, z-1/2'

loop_
_atom_site_type_symbol
_atom_site_label
_atom_site_fract_x
_atom_site_fract_y
_atom_site_fract_z
_atom_site_U_iso_or_equiv
_atom_site_adp_type
_atom_site_calc_flag
_atom_site_refinement_flags
_atom_site_occupancy
_atom_site_disorder_assembly
_atom_site_disorder_group
Br Br1 -0.14621(6) 0.006913(10) 0.72146(5) 0.08082(18) Uani d . 1 . .
N N1 -0.0463(3) 0.21192(6) 0.5786(3) 0.0474(5) Uani d . 1 . .
N N2 0.1078(3) 0.24188(7) 0.6071(3) 0.0486(6) Uani d D 1 . .
O O1 -0.4272(3) 0.18973(6) 0.5066(3) 0.0620(5) Uani d . 1 . .
H H1 -0.3314 0.2060 0.5117 0.093 Uiso calc R 1 . .
O O2 -0.0895(3) 0.29146(5) 0.4185(3) 0.0522(5) Uani d . 1 . .
O O3 0.3228(3) 0.43040(6) 0.6485(3) 0.0755(6) Uani d . 1 . .
C C1 -0.1528(4) 0.14004(8) 0.6243(3) 0.0415(6) Uani d . 1 . .
C C2 -0.3592(4) 0.14938(8) 0.5621(4) 0.0458(6) Uani d . 1 . .
C C3 -0.4970(4) 0.11647(10) 0.5578(4) 0.0568(7) Uani d . 1 . .
H H3 -0.6336 0.1229 0.5227 0.068 Uiso calc R 1 . .
C C4 -0.4370(5) 0.07446(9) 0.6041(4) 0.0599(8) Uani d . 1 . .
H H4 -0.5324 0.0526 0.5971 0.072 Uiso calc R 1 . .
C C5 -0.2338(5) 0.06462(8) 0.6614(4) 0.0524(7) Uani d . 1 . .
C C6 -0.0948(4) 0.09725(8) 0.6719(4) 0.0481(7) Uani d . 1 . .
H H6 0.0414 0.0906 0.7119 0.058 Uiso calc R 1 . .
C C7 0.0005(4) 0.17332(8) 0.6411(4) 0.0457(7) Uani d . 1 . .
H H7 0.1341 0.1666 0.6979 0.055 Uiso calc R 1 . .
C C8 0.0728(4) 0.28138(8) 0.5248(4) 0.0419(6) Uani d . 1 . .
C C9 0.2439(4) 0.31261(8) 0.5746(3) 0.0400(6) Uani d . 1 . .
C C10 0.1979(4) 0.35642(8) 0.5838(3) 0.0423(6) Uani d . 1 . .
H H10 0.0642 0.3652 0.5579 0.051 Uiso calc R 1 . .
C C11 0.3486(4) 0.38683(8) 0.6308(4) 0.0502(7) Uani d . 1 . .
C C12 0.5471(5) 0.37320(10) 0.6659(4) 0.0631(8) Uani d . 1 . .
H H12 0.6500 0.3936 0.6975 0.076 Uiso calc R 1 . .
C C13 0.5937(4) 0.33037(10) 0.6550(4) 0.0621(8) Uani d . 1 . .
H H13 0.7276 0.3219 0.6773 0.074 Uiso calc R 1 . .
C C14 0.4423(4) 0.29916(9) 0.6106(4) 0.0507(7) Uani d . 1 . .
H H14 0.4738 0.2698 0.6053 0.061 Uiso calc R 1 . .
C C15 0.1241(6) 0.44666(9) 0.6235(5) 0.0788(10) Uani d . 1 . .
H H15A 0.0484 0.4413 0.4953 0.118 Uiso calc R 1 . .
H H15B 0.1290 0.4774 0.6477 0.118 Uiso calc R 1 . .
H H15C 0.0605 0.4323 0.7106 0.118 Uiso calc R 1 . .
H H2 0.218(3) 0.2361(10) 0.700(3) 0.080 Uiso d D 1 . .

loop_
_atom_site_aniso_label
_atom_site_aniso_U_11
_atom_site_aniso_U_22
_atom_site_aniso_U_33
_atom_site_aniso_U_12
_atom_site_aniso_U_13
_atom_site_aniso_U_23
Br1 0.1138(3) 0.03462(19) 0.0917(3) -0.00088(16) 0.0212(2) 0.00419(16)
N1 0.0508(13) 0.0366(12) 0.0480(13) -0.0043(10) -0.0004(11) -0.0010(10)
N2 0.0427(14) 0.0343(12) 0.0584(16) -0.0037(10) -0.0071(11) 0.0051(10)
O1 0.0508(11) 0.0485(12) 0.0798(15) 0.0094(9) 0.0034(11) 0.0064(10)
O2 0.0459(11) 0.0399(10) 0.0576(12) 0.0025(8) -0.0118(9) 0.0016(9)
O3 0.0952(17) 0.0360(12) 0.0915(17) -0.0141(11) 0.0163(13) -0.0061(10)
C1 0.0455(17) 0.0356(14) 0.0398(15) 0.0018(11) 0.0036(12) -0.0031(11)
C2 0.0503(18) 0.0417(15) 0.0416(15) 0.0045(13) 0.0044(13) -0.0005(12)
C3 0.0486(18) 0.059(2) 0.0592(19) -0.0049(14) 0.0069(15) 0.0009(15)
C4 0.068(2) 0.0556(19) 0.0536(19) -0.0215(15) 0.0104(16) -0.0057(14)
C5 0.074(2) 0.0326(14) 0.0478(17) -0.0020(13) 0.0092(15) -0.0011(12)
C6 0.0494(17) 0.0400(15) 0.0506(17) 0.0037(12) 0.0045(13) 0.0006(12)
C7 0.0455(17) 0.0367(15) 0.0493(17) 0.0011(12) 0.0014(13) -0.0012(12)
C8 0.0438(16) 0.0340(14) 0.0431(16) 0.0030(12) 0.0016(13) -0.0029(11)
C9 0.0407(16) 0.0384(14) 0.0380(14) -0.0012(11) 0.0042(12) -0.0005(11)
C10 0.0421(15) 0.0398(15) 0.0420(15) 0.0006(11) 0.0049(12) 0.0016(11)
C11 0.059(2) 0.0419(16) 0.0476(17) -0.0059(13) 0.0095(14) 0.0020(13)
C12 0.059(2) 0.063(2) 0.063(2) -0.0242(16) 0.0088(16) -0.0016(16)
C13 0.0425(18) 0.069(2) 0.072(2) -0.0037(15) 0.0091(15) 0.0009(17)
C14 0.0472(17) 0.0466(16) 0.0550(18) 0.0078(13) 0.0069(14) 0.0016(13)
C15 0.108(3) 0.0404(18) 0.092(3) 0.0104(18) 0.032(2) -0.0006(16)

loop_
_atom_type_symbol
_atom_type_description
_atom_type_scat_dispersion_real
_atom_type_scat_dispersion_imag
_atom_type_scat_source
C C 0.0033 0.0016 'International Tables Vol C Tables 4.2.6.8 and 6.1.1.4'
H H 0.0000 0.0000 'International Tables Vol C Tables 4.2.6.8 and 6.1.1.4'
N N 0.0061 0.0033 'International Tables Vol C Tables 4.2.6.8 and 6.1.1.4'
O O 0.0106 0.0060 'International Tables Vol C Tables 4.2.6.8 and 6.1.1.4'
Br Br -0.2901 2.4595 'International Tables Vol C Tables 4.2.6.8 and 6.1.1.4'

loop_
_geom_angle_atom_site_label_1
_geom_angle_atom_site_label_2
_geom_angle_atom_site_label_3
_geom_angle_site_symmetry_1
_geom_angle_site_symmetry_3
_geom_angle
_geom_angle_publ_flag
C7 N1 N2 . . 116.7(2) ?
C8 N2 N1 . . 119.3(2) ?
C8 N2 H2 . . 122.3(19) ?
N1 N2 H2 . . 117.0(19) ?
C2 O1 H1 . . 109.5 ?
C11 O3 C15 . . 118.5(2) ?
C6 C1 C2 . . 118.4(2) ?
C6 C1 C7 . . 119.2(2) ?
C2 C1 C7 . . 122.4(2) ?
O1 C2 C3 . . 118.8(2) ?
O1 C2 C1 . . 122.0(2) ?
C3 C2 C1 . . 119.2(2) ?
C4 C3 C2 . . 121.5(3) ?
C4 C3 H3 . . 119.3 ?
C2 C3 H3 . . 119.3 ?
C3 C4 C5 . . 119.8(3) ?
C3 C4 H4 . . 120.1 ?
C5 C4 H4 . . 120.1 ?
C6 C5 C4 . . 119.4(3) ?
C6 C5 Br1 . . 119.7(2) ?
C4 C5 Br1 . . 120.9(2) ?
C5 C6 C1 . . 121.6(3) ?
C5 C6 H6 . . 119.2 ?
C1 C6 H6 . . 119.2 ?
N1 C7 C1 . . 120.6(2) ?
N1 C7 H7 . . 119.7 ?
C1 C7 H7 . . 119.7 ?
O2 C8 N2 . . 122.7(2) ?
O2 C8 C9 . . 121.9(2) ?
N2 C8 C9 . . 115.5(2) ?
C14 C9 C10 . . 120.3(2) ?
C14 C9 C8 . . 122.2(2) ?
C10 C9 C8 . . 117.5(2) ?
C11 C10 C9 . . 120.4(2) ?
C11 C10 H10 . . 119.8 ?
C9 C10 H10 . . 119.8 ?
O3 C11 C10 . . 125.8(3) ?
O3 C11 C12 . . 115.1(2) ?
C10 C11 C12 . . 119.0(3) ?
C13 C12 C11 . . 121.0(3) ?
C13 C12 H12 . . 119.5 ?
C11 C12 H12 . . 119.5 ?
C12 C13 C14 . . 120.5(3) ?
C12 C13 H13 . . 119.8 ?
C14 C13 H13 . . 119.8 ?
C9 C14 C13 . . 118.7(3) ?
C9 C14 H14 . . 120.6 ?
C13 C14 H14 . . 120.6 ?
O3 C15 H15A . . 109.5 ?
O3 C15 H15B . . 109.5 ?
H15A C15 H15B . . 109.5 ?
O3 C15 H15C . . 109.5 ?
H15A C15 H15C . . 109.5 ?
H15B C15 H15C . . 109.5 ?

loop_
_geom_bond_atom_site_label_1
_geom_bond_atom_site_label_2
_geom_bond_site_symmetry_2
_geom_bond_distance
_geom_bond_publ_flag
Br1 C5 . 1.888(3) ?
N1 C7 . 1.282(3) ?
N1 N2 . 1.379(3) ?
N2 C8 . 1.347(3) ?
N2 H2 . 0.898(10) ?
O1 C2 . 1.350(3) ?
O1 H1 . 0.8200 ?
O2 C8 . 1.226(3) ?
O3 C11 . 1.361(3) ?
O3 C15 . 1.421(4) ?
C1 C6 . 1.392(3) ?
C1 C2 . 1.405(3) ?
C1 C7 . 1.451(3) ?
C2 C3 . 1.380(4) ?
C3 C4 . 1.371(4) ?
C3 H3 . 0.9300 ?
C4 C5 . 1.386(4) ?
C4 H4 . 0.9300 ?
C5 C6 . 1.373(4) ?
C6 H6 . 0.9300 ?
C7 H7 . 0.9300 ?
C8 C9 . 1.490(3) ?
C9 C14 . 1.384(3) ?
C9 C10 . 1.388(3) ?
C10 C11 . 1.373(3) ?
C10 H10 . 0.9300 ?
C11 C12 . 1.387(4) ?
C12 C13 . 1.361(4) ?
C12 H12 . 0.9300 ?
C13 C14 . 1.392(4) ?
C13 H13 . 0.9300 ?
C14 H14 . 0.9300 ?
C15 H15A . 0.9600 ?
C15 H15B . 0.9600 ?
C15 H15C . 0.9600 ?

loop_
_geom_hbond_atom_site_label_D
_geom_hbond_atom_site_label_H
_geom_hbond_atom_site_label_A
_geom_hbond_site_symmetry_A
_geom_hbond_distance_DH
_geom_hbond_distance_HA
_geom_hbond_distance_DA
_geom_hbond_angle_DHA
O1 H1 N1 . 0.82 1.90 2.625(3) 146
N2 H2 O2 4_666 0.898(10) 1.983(13) 2.852(3) 163(3)

loop_
_cod_related_entry_id
_cod_related_entry_database
_cod_related_entry_code
1 ChemSpider 12669415
